data_4079120
loop_
_publ_author_name
'Pfaff, Ulrike'
'Hildebrandt, Alexander'
'Schaarschmidt, Dieter'
'Hahn, Torsten'
'Liebing, Simon'
'Kortus, Jens'
'Lang, Heinrich'

_publ_section_title
;
 Di- and Triferrocenyl (Hetero)Aromatics: Synthesis, Characterization,
 (Spectro-)Electrochemistry, and Calculations
;
_journal_issue 19
_journal_name_full Organometallics
_journal_page_first 6761
_journal_paper_doi 10.1021/om300511v
_journal_volume 31
_journal_year 2012
_chemical_formula_moiety 'C35 H29 Fe3 N'
_chemical_formula_sum 'C35 H29 Fe3 N'
_chemical_formula_weight 631.14
_chemical_name_systematic
;
 ?
;
_space_group_IT_number 61
_symmetry_cell_setting orthorhombic
_symmetry_space_group_name_Hall '-P 2ac 2ab'
_symmetry_space_group_name_H-M 'P b c a'
_atom_sites_solution_hydrogens geom
_atom_sites_solution_primary direct
_atom_sites_solution_secondary difmap
_audit_creation_method SHELXL-97
_cell_angle_alpha 90.00
_cell_angle_beta 90.00
_cell_angle_gamma 90.00
_cell_formula_units_Z 8
_cell_length_a 14.1603(5)
_cell_length_b 10.7021(3)
_cell_length_c 34.5829(13)
_cell_measurement_reflns_used 5827
_cell_measurement_temperature 115
_cell_measurement_theta_max 28.5366
_cell_measurement_theta_min 2.9392
_cell_volume 5240.9(3)
_computing_cell_refinement
;
CrysAlisPro, Oxford Diffraction Ltd.,
Version 1.171.33.64 (release 22-03-2010 CrysAlis171 .NET)
(compiled Mar 22 2010,13:57:49)
;
_computing_data_collection
;
CrysAlisPro, Oxford Diffraction Ltd.,
Version 1.171.33.64 (release 22-03-2010 CrysAlis171 .NET)
(compiled Mar 22 2010,13:57:49)
;
_computing_data_reduction
;
CrysAlisPro, Oxford Diffraction Ltd.,
Version 1.171.33.64 (release 22-03-2010 CrysAlis171 .NET)
(compiled Mar 22 2010,13:57:49)
;
_computing_structure_refinement 'SHELXL-97 (Sheldrick, 1997)'
_computing_structure_solution 'SHELXS-97 (sheldrick, 1990)'
_diffrn_ambient_temperature 115
_diffrn_measured_fraction_theta_full 0.996
_diffrn_measured_fraction_theta_max 0.996
_diffrn_measurement_device_type 'Oxford Gemini S'
_diffrn_measurement_method '\w scans'
_diffrn_radiation_monochromator graphite
_diffrn_radiation_source 'fine-focus sealed tube'
_diffrn_radiation_type MoK\a
_diffrn_radiation_wavelength 0.71073
_diffrn_reflns_av_R_equivalents 0.0423
_diffrn_reflns_av_sigmaI/netI 0.0615
_diffrn_reflns_limit_h_max 17
_diffrn_reflns_limit_h_min -11
_diffrn_reflns_limit_k_max 9
_diffrn_reflns_limit_k_min -13
_diffrn_reflns_limit_l_max 39
_diffrn_reflns_limit_l_min -42
_diffrn_reflns_number 17914
_diffrn_reflns_theta_full 26.00
_diffrn_reflns_theta_max 26.00
_diffrn_reflns_theta_min 2.97
_diffrn_standards_decay_% 0
_diffrn_standards_interval_count 50
_diffrn_standards_interval_time 10
_diffrn_standards_number 2
_exptl_absorpt_coefficient_mu 1.665
_exptl_absorpt_correction_T_max 1.00000
_exptl_absorpt_correction_T_min 0.79767
_exptl_absorpt_correction_type multi-scan
_exptl_absorpt_process_details
;
CrysAlisPro, Oxford Diffraction Ltd.,
Version 1.171.33.64 (release 22-03-2010 CrysAlis171 .NET)
(compiled Mar 22 2010,13:57:49)
Empirical absorption correction using spherical harmonics,
 implemented in SCALE3 ABSPACK scaling algorithm.
;
_exptl_crystal_colour orange
_exptl_crystal_density_diffrn 1.600
_exptl_crystal_density_method 'not measured'
_exptl_crystal_description block
_exptl_crystal_F_000 2592
_exptl_crystal_size_max 0.20
_exptl_crystal_size_mid 0.20
_exptl_crystal_size_min 0.08
_refine_diff_density_max 1.112
_refine_diff_density_min -0.686
_refine_diff_density_rms 0.097
_refine_ls_extinction_method none
_refine_ls_goodness_of_fit_ref 0.949
_refine_ls_hydrogen_treatment constr
_refine_ls_matrix_type full
_refine_ls_number_parameters 352
_refine_ls_number_reflns 5122
_refine_ls_number_restraints 0
_refine_ls_restrained_S_all 0.949
_refine_ls_R_factor_all 0.0820
_refine_ls_R_factor_gt 0.0489
_refine_ls_shift/su_max 0.001
_refine_ls_shift/su_mean 0.000
_refine_ls_structure_factor_coef Fsqd
_refine_ls_weighting_details 'calc w=1/[\s^2^(Fo^2^)+(0.0725P)^2^+0.0000P] where P=(Fo^2^+2Fc^2^)/3'
_refine_ls_weighting_scheme calc
_refine_ls_wR_factor_gt 0.1174
_refine_ls_wR_factor_ref 0.1249
_reflns_number_gt 3337
_reflns_number_total 5122
_reflns_threshold_expression >2sigma(I)
_cod_data_source_file om300511v_si_001.cif
_cod_data_source_block exp_139
_cod_original_sg_symbol_H-M Pbca
_cod_database_code 4079120

loop_
_symmetry_equiv_pos_as_xyz
'x, y, z'
'-x+1/2, -y, z+1/2'
'x+1/2, -y+1/2, -z'
'-x, y+1/2, -z+1/2'
'-x, -y, -z'
'x-1/2, y, -z-1/2'
'-x-1/2, y-1/2, z'
'x, -y-1/2, z-1/2'

loop_
_atom_site_label
_atom_site_type_symbol
_atom_site_fract_x
_atom_site_fract_y
_atom_site_fract_z
_atom_site_U_iso_or_equiv
_atom_site_adp_type
_atom_site_occupancy
_atom_site_symmetry_multiplicity
_atom_site_calc_flag
_atom_site_refinement_flags
C1 C 0.8207(3) 1.1107(4) 0.15814(11) 0.0233(9) Uani 1 1 d .
C2 C 0.7695(3) 1.0898(4) 0.12461(10) 0.0246(9) Uani 1 1 d .
H2 H 0.7200 1.0327 0.1248 0.029 Uiso 1 1 calc R
C3 C 0.7910(3) 1.1529(4) 0.09083(11) 0.0264(9) Uani 1 1 d .
C4 C 0.8632(3) 1.2370(3) 0.09064(10) 0.0194(8) Uani 1 1 d .
H4 H 0.8785 1.2792 0.0680 0.023 Uiso 1 1 calc R
C5 C 0.9126(3) 1.2591(4) 0.12323(11) 0.0229(9) Uani 1 1 d .
C6 C 0.7998(3) 1.0442(4) 0.19383(11) 0.0237(9) Uani 1 1 d .
C7 C 0.7380(3) 0.9390(4) 0.19772(12) 0.0262(9) Uani 1 1 d .
H7 H 0.7036 0.9023 0.1778 0.031 Uiso 1 1 calc R
C8 C 0.7378(3) 0.9000(4) 0.23696(12) 0.0288(10) Uani 1 1 d .
H8 H 0.7036 0.8338 0.2473 0.035 Uiso 1 1 calc R
C9 C 0.7997(3) 0.9813(4) 0.25759(12) 0.0303(10) Uani 1 1 d .
H9 H 0.8128 0.9774 0.2839 0.036 Uiso 1 1 calc R
C10 C 0.8378(3) 1.0682(4) 0.23139(12) 0.0267(10) Uani 1 1 d .
H10 H 0.8806 1.1310 0.2375 0.032 Uiso 1 1 calc R
C11 C 0.9789(3) 0.8550(4) 0.17675(13) 0.0333(11) Uani 1 1 d .
H11 H 0.9920 0.8994 0.1543 0.040 Uiso 1 1 calc R
C12 C 0.9187(3) 0.7496(4) 0.17974(12) 0.0321(11) Uani 1 1 d .
H12 H 0.8858 0.7125 0.1595 0.039 Uiso 1 1 calc R
C13 C 0.9172(3) 0.7112(4) 0.21823(13) 0.0355(11) Uani 1 1 d .
H13 H 0.8832 0.6442 0.2282 0.043 Uiso 1 1 calc R
C14 C 0.9759(3) 0.7911(5) 0.23925(13) 0.0419(13) Uani 1 1 d .
H14 H 0.9873 0.7864 0.2657 0.050 Uiso 1 1 calc R
C15 C 1.0153(3) 0.8805(4) 0.21364(13) 0.0369(11) Uani 1 1 d .
H15 H 1.0573 0.9441 0.2201 0.044 Uiso 1 1 calc R
C16 C 0.7388(3) 1.1286(4) 0.05517(12) 0.0295(10) Uani 1 1 d .
C17 C 0.6652(3) 1.0408(4) 0.04954(14) 0.0388(12) Uani 1 1 d .
H17 H 0.6389 0.9898 0.0685 0.047 Uiso 1 1 calc R
C18 C 0.6386(4) 1.0440(5) 0.01011(14) 0.0442(13) Uani 1 1 d .
H18 H 0.5923 0.9948 -0.0014 0.053 Uiso 1 1 calc R
C19 C 0.6943(4) 1.1348(5) -0.00882(14) 0.0511(14) Uani 1 1 d .
H19 H 0.6905 1.1562 -0.0348 0.061 Uiso 1 1 calc R
C20 C 0.7562(3) 1.1871(5) 0.01826(12) 0.0422(12) Uani 1 1 d .
H20 H 0.8008 1.2488 0.0133 0.051 Uiso 1 1 calc R
C21 C 0.5909(4) 1.3604(4) 0.07136(16) 0.0464(13) Uani 1 1 d .
H21 H 0.6266 1.3914 0.0918 0.056 Uiso 1 1 calc R
C22 C 0.5205(3) 1.2706(5) 0.07444(14) 0.0425(12) Uani 1 1 d .
H22 H 0.5042 1.2280 0.0969 0.051 Uiso 1 1 calc R
C23 C 0.4774(4) 1.2545(5) 0.03786(14) 0.0459(13) Uani 1 1 d .
H23 H 0.4280 1.2002 0.0322 0.055 Uiso 1 1 calc R
C24 C 0.5228(4) 1.3353(4) 0.01163(16) 0.0488(14) Uani 1 1 d .
H24 H 0.5063 1.3469 -0.0141 0.059 Uiso 1 1 calc R
C25 C 0.5997(4) 1.3976(4) 0.03167(13) 0.0465(15) Uani 1 1 d .
H25 H 0.6450 1.4503 0.0210 0.056 Uiso 1 1 calc R
C26 C 0.9863(3) 1.3547(4) 0.12229(11) 0.0241(9) Uani 1 1 d .
C27 C 1.0364(3) 1.3953(4) 0.08875(12) 0.0279(10) Uani 1 1 d .
H27 H 1.0278 1.3638 0.0639 0.033 Uiso 1 1 calc R
C28 C 1.1009(3) 1.4902(4) 0.09889(13) 0.0332(11) Uani 1 1 d .
H28 H 1.1421 1.5314 0.0823 0.040 Uiso 1 1 calc R
C29 C 1.0912(3) 1.5113(4) 0.13956(13) 0.0315(10) Uani 1 1 d .
H29 H 1.1249 1.5693 0.1541 0.038 Uiso 1 1 calc R
C30 C 1.0220(3) 1.4289(4) 0.15372(12) 0.0259(9) Uani 1 1 d .
H30 H 1.0024 1.4234 0.1793 0.031 Uiso 1 1 calc R
C31 C 1.1500(4) 1.1452(4) 0.14095(18) 0.0495(15) Uani 1 1 d .
H31 H 1.1032 1.0851 0.1442 0.059 Uiso 1 1 calc R
C32 C 1.1938(4) 1.1784(5) 0.10550(15) 0.0479(13) Uani 1 1 d .
H32 H 1.1805 1.1449 0.0813 0.058 Uiso 1 1 calc R
C33 C 1.2614(3) 1.2720(4) 0.11378(14) 0.0391(11) Uani 1 1 d .
H33 H 1.3009 1.3106 0.0959 0.047 Uiso 1 1 calc R
C34 C 1.2584(3) 1.2967(4) 0.15378(13) 0.0383(11) Uani 1 1 d .
H34 H 1.2956 1.3545 0.1669 0.046 Uiso 1 1 calc R
C35 C 1.1899(3) 1.2190(4) 0.17040(13) 0.0398(12) Uani 1 1 d .
H35 H 1.1736 1.2166 0.1964 0.048 Uiso 1 1 calc R
N1 N 0.8931(3) 1.1972(3) 0.15767(10) 0.0328(9) Uani 1 1 d .
Fe1 Fe 0.87164(4) 0.89223(5) 0.214495(15) 0.02325(17) Uani 1 1 d .
Fe2 Fe 0.61930(5) 1.21432(6) 0.035124(18) 0.03228(19) Uani 1 1 d .
Fe3 Fe 1.12848(4) 1.32895(5) 0.128962(16) 0.02443(17) Uani 1 1 d .

loop_
_atom_site_aniso_label
_atom_site_aniso_U_11
_atom_site_aniso_U_22
_atom_site_aniso_U_33
_atom_site_aniso_U_23
_atom_site_aniso_U_13
_atom_site_aniso_U_12
C1 0.018(2) 0.021(2) 0.031(2) -0.0062(17) -0.0024(18) 0.0044(18)
C2 0.019(2) 0.022(2) 0.033(2) 0.0003(18) -0.0023(18) -0.0030(18)
C3 0.030(2) 0.023(2) 0.026(2) 0.0017(17) 0.0027(19) 0.0024(19)
C4 0.021(2) 0.022(2) 0.0149(19) 0.0076(15) -0.0018(17) -0.0063(18)
C5 0.021(2) 0.023(2) 0.025(2) 0.0007(17) 0.0008(17) 0.0052(18)
C6 0.019(2) 0.023(2) 0.029(2) 0.0007(17) -0.0024(18) 0.0021(18)
C7 0.017(2) 0.027(2) 0.034(2) -0.0046(19) -0.0047(18) -0.0001(19)
C8 0.025(2) 0.026(2) 0.036(2) 0.0065(19) 0.005(2) 0.002(2)
C9 0.031(3) 0.034(3) 0.026(2) -0.0029(19) 0.000(2) 0.009(2)
C10 0.023(2) 0.027(2) 0.030(2) -0.0080(19) -0.0011(19) -0.0011(19)
C11 0.024(2) 0.037(3) 0.039(3) -0.003(2) 0.006(2) 0.004(2)
C12 0.028(2) 0.036(3) 0.032(3) -0.010(2) -0.002(2) 0.007(2)
C13 0.031(3) 0.027(3) 0.048(3) 0.000(2) -0.001(2) 0.008(2)
C14 0.042(3) 0.054(3) 0.029(3) -0.006(2) -0.013(2) 0.027(3)
C15 0.019(2) 0.041(3) 0.051(3) -0.012(2) -0.009(2) 0.003(2)
C16 0.026(2) 0.030(2) 0.033(2) 0.0053(19) -0.003(2) 0.002(2)
C17 0.040(3) 0.030(3) 0.046(3) 0.004(2) -0.007(2) -0.001(2)
C18 0.046(3) 0.041(3) 0.046(3) -0.013(2) -0.015(3) 0.012(3)
C19 0.051(3) 0.076(4) 0.027(3) 0.002(3) -0.003(2) 0.005(3)
C20 0.031(3) 0.063(3) 0.033(3) 0.009(2) 0.003(2) -0.002(3)
C21 0.041(3) 0.028(3) 0.070(4) -0.015(2) -0.008(3) 0.003(2)
C22 0.030(3) 0.049(3) 0.048(3) -0.010(2) -0.004(2) 0.000(2)
C23 0.032(3) 0.044(3) 0.061(3) -0.007(3) -0.009(3) 0.001(2)
C24 0.044(3) 0.039(3) 0.063(3) 0.015(3) -0.022(3) 0.004(3)
C25 0.082(4) 0.024(3) 0.034(3) 0.011(2) -0.029(3) -0.030(3)
C26 0.022(2) 0.026(2) 0.025(2) 0.0037(17) 0.0004(18) 0.0071(18)
C27 0.027(2) 0.027(2) 0.029(2) 0.0052(19) 0.0009(19) 0.000(2)
C28 0.031(2) 0.033(3) 0.036(3) 0.009(2) -0.006(2) 0.003(2)
C29 0.030(2) 0.025(2) 0.040(3) -0.0071(19) -0.008(2) 0.002(2)
C30 0.029(2) 0.025(2) 0.024(2) 0.0002(18) -0.0024(19) 0.005(2)
C31 0.030(3) 0.018(2) 0.100(4) 0.016(3) 0.000(3) 0.008(2)
C32 0.042(3) 0.048(3) 0.054(3) -0.017(3) -0.007(3) 0.015(3)
C33 0.029(3) 0.040(3) 0.048(3) 0.005(2) 0.008(2) 0.013(2)
C34 0.025(2) 0.046(3) 0.044(3) -0.002(2) -0.006(2) 0.008(2)
C35 0.036(3) 0.042(3) 0.041(3) 0.011(2) -0.001(2) 0.016(2)
N1 0.031(2) 0.028(2) 0.039(2) -0.0048(16) 0.0007(17) 0.0028(17)
Fe1 0.0190(3) 0.0269(3) 0.0239(3) -0.0014(2) -0.0026(3) 0.0020(3)
Fe2 0.0315(4) 0.0327(4) 0.0327(4) 0.0041(3) -0.0077(3) -0.0037(3)
Fe3 0.0206(3) 0.0254(3) 0.0273(3) 0.0036(2) -0.0002(3) 0.0022(3)

loop_
_atom_type_symbol
_atom_type_description
_atom_type_scat_dispersion_real
_atom_type_scat_dispersion_imag
_atom_type_scat_source
C C 0.0033 0.0016 'International Tables Vol C Tables 4.2.6.8 and 6.1.1.4'
H H 0.0000 0.0000 'International Tables Vol C Tables 4.2.6.8 and 6.1.1.4'
N N 0.0061 0.0033 'International Tables Vol C Tables 4.2.6.8 and 6.1.1.4'
Fe Fe 0.3463 0.8444 'International Tables Vol C Tables 4.2.6.8 and 6.1.1.4'

loop_
_geom_angle_atom_site_label_1
_geom_angle_atom_site_label_2
_geom_angle_atom_site_label_3
_geom_angle
N1 C1 C2 119.1(4)
N1 C1 C6 119.2(3)
C2 C1 C6 121.6(4)
C3 C2 C1 120.9(4)
C3 C2 H2 119.6
C1 C2 H2 119.6
C4 C3 C2 119.5(4)
C4 C3 C16 119.6(4)
C2 C3 C16 121.0(4)
C5 C4 C3 120.1(4)
C5 C4 H4 120.0
C3 C4 H4 120.0
C4 C5 N1 122.0(4)
C4 C5 C26 118.3(4)
N1 C5 C26 119.6(3)
C10 C6 C7 106.6(3)
C10 C6 C1 127.4(4)
C7 C6 C1 126.0(4)
C10 C6 Fe1 68.8(2)
C7 C6 Fe1 69.3(2)
C1 C6 Fe1 125.7(3)
C8 C7 C6 108.8(4)
C8 C7 Fe1 70.0(2)
C6 C7 Fe1 69.7(2)
C8 C7 H7 125.6
C6 C7 H7 125.6
Fe1 C7 H7 126.2
C7 C8 C9 107.3(4)
C7 C8 Fe1 69.4(2)
C9 C8 Fe1 69.3(2)
C7 C8 H8 126.3
C9 C8 H8 126.3
Fe1 C8 H8 126.6
C10 C9 C8 108.4(3)
C10 C9 Fe1 69.3(2)
C8 C9 Fe1 69.9(2)
C10 C9 H9 125.8
C8 C9 H9 125.8
Fe1 C9 H9 126.5
C9 C10 C6 108.8(4)
C9 C10 Fe1 70.2(2)
C6 C10 Fe1 70.2(2)
C9 C10 H10 125.6
C6 C10 H10 125.6
Fe1 C10 H10 125.6
C15 C11 C12 108.1(4)
C15 C11 Fe1 69.7(2)
C12 C11 Fe1 70.2(2)
C15 C11 H11 126.0
C12 C11 H11 126.0
Fe1 C11 H11 125.7
C13 C12 C11 108.2(4)
C13 C12 Fe1 69.8(2)
C11 C12 Fe1 69.3(2)
C13 C12 H12 125.9
C11 C12 H12 125.9
Fe1 C12 H12 126.6
C12 C13 C14 108.0(4)
C12 C13 Fe1 70.4(3)
C14 C13 Fe1 69.0(3)
C12 C13 H13 126.0
C14 C13 H13 126.0
Fe1 C13 H13 126.1
C13 C14 C15 108.8(4)
C13 C14 Fe1 70.9(3)
C15 C14 Fe1 70.2(2)
C13 C14 H14 125.6
C15 C14 H14 125.6
Fe1 C14 H14 124.9
C11 C15 C14 107.0(4)
C11 C15 Fe1 70.0(2)
C14 C15 Fe1 68.9(3)
C11 C15 H15 126.5
C14 C15 H15 126.5
Fe1 C15 H15 126.1
C17 C16 C20 107.0(4)
C17 C16 C3 127.3(4)
C20 C16 C3 125.7(4)
C17 C16 Fe2 69.1(3)
C20 C16 Fe2 69.3(3)
C3 C16 Fe2 128.7(3)
C18 C17 C16 108.2(4)
C18 C17 Fe2 69.9(3)
C16 C17 Fe2 70.3(2)
C18 C17 H17 125.9
C16 C17 H17 125.9
Fe2 C17 H17 125.6
C19 C18 C17 108.4(4)
C19 C18 Fe2 69.9(3)
C17 C18 Fe2 69.4(3)
C19 C18 H18 125.8
C17 C18 H18 125.8
Fe2 C18 H18 126.5
C20 C19 C18 108.3(4)
C20 C19 Fe2 70.2(3)
C18 C19 Fe2 69.6(3)
C20 C19 H19 125.8
C18 C19 H19 125.8
Fe2 C19 H19 126.0
C19 C20 C16 108.2(4)
C19 C20 Fe2 69.8(3)
C16 C20 Fe2 69.4(3)
C19 C20 H20 125.9
C16 C20 H20 125.9
Fe2 C20 H20 126.5
C22 C21 C25 109.1(5)
C22 C21 Fe2 70.1(3)
C25 C21 Fe2 66.9(3)
C22 C21 H21 125.4
C25 C21 H21 125.4
Fe2 C21 H21 129.2
C21 C22 C23 109.0(5)
C21 C22 Fe2 70.2(3)
C23 C22 Fe2 70.4(3)
C21 C22 H22 125.5
C23 C22 H22 125.5
Fe2 C22 H22 125.5
C24 C23 C22 107.7(4)
C24 C23 Fe2 69.7(3)
C22 C23 Fe2 69.2(3)
C24 C23 H23 126.2
C22 C23 H23 126.2
Fe2 C23 H23 126.5
C23 C24 C25 108.5(4)
C23 C24 Fe2 70.2(3)
C25 C24 Fe2 66.5(3)
C23 C24 H24 125.8
C25 C24 H24 125.8
Fe2 C24 H24 129.2
C21 C25 C24 105.3(4)
C21 C25 Fe2 71.4(3)
C24 C25 Fe2 71.4(2)
C21 C25 H25 127.3
C24 C25 H25 127.3
Fe2 C25 H25 121.8
C27 C26 C30 105.8(4)
C27 C26 C5 125.8(4)
C30 C26 C5 128.3(4)
C27 C26 Fe3 69.1(2)
C30 C26 Fe3 69.1(2)
C5 C26 Fe3 127.3(3)
C28 C27 C26 109.8(4)
C28 C27 Fe3 70.5(2)
C26 C27 Fe3 69.9(2)
C28 C27 H27 125.1
C26 C27 H27 125.1
Fe3 C27 H27 126.1
C27 C28 C29 107.2(4)
C27 C28 Fe3 69.1(2)
C29 C28 Fe3 69.7(2)
C27 C28 H28 126.4
C29 C28 H28 126.4
Fe3 C28 H28 126.4
C30 C29 C28 108.1(4)
C30 C29 Fe3 69.3(2)
C28 C29 Fe3 69.5(2)
C30 C29 H29 126.0
C28 C29 H29 126.0
Fe3 C29 H29 126.8
C29 C30 C26 109.1(4)
C29 C30 Fe3 70.5(2)
C26 C30 Fe3 69.6(2)
C29 C30 H30 125.4
C26 C30 H30 125.4
Fe3 C30 H30 126.0
C35 C31 C32 108.1(4)
C35 C31 Fe3 70.4(3)
C32 C31 Fe3 69.3(3)
C35 C31 H31 126.0
C32 C31 H31 126.0
Fe3 C31 H31 125.9
C33 C32 C31 107.3(4)
C33 C32 Fe3 70.4(3)
C31 C32 Fe3 69.8(3)
C33 C32 H32 126.3
C31 C32 H32 126.3
Fe3 C32 H32 125.1
C34 C33 C32 108.2(4)
C34 C33 Fe3 70.4(3)
C32 C33 Fe3 68.9(3)
C34 C33 H33 125.9
C32 C33 H33 125.9
Fe3 C33 H33 126.3
C35 C34 C33 108.2(4)
C35 C34 Fe3 69.6(3)
C33 C34 Fe3 69.4(3)
C35 C34 H34 125.9
C33 C34 H34 125.9
Fe3 C34 H34 126.6
C34 C35 C31 108.3(4)
C34 C35 Fe3 70.5(3)
C31 C35 Fe3 69.2(3)
C34 C35 H35 125.9
C31 C35 H35 125.9
Fe3 C35 H35 126.0
C1 N1 C5 118.4(3)
C14 Fe1 C10 123.21(18)
C14 Fe1 C15 40.89(19)
C10 Fe1 C15 107.29(18)
C14 Fe1 C9 107.77(18)
C10 Fe1 C9 40.41(16)
C15 Fe1 C9 122.49(18)
C14 Fe1 C7 158.26(19)
C10 Fe1 C7 68.60(16)
C15 Fe1 C7 159.39(18)
C9 Fe1 C7 68.32(17)
C14 Fe1 C11 67.84(19)
C10 Fe1 C11 122.76(18)
C15 Fe1 C11 40.22(17)
C9 Fe1 C11 158.28(18)
C7 Fe1 C11 123.76(17)
C14 Fe1 C13 40.15(18)
C10 Fe1 C13 159.24(17)
C15 Fe1 C13 68.15(19)
C9 Fe1 C13 123.60(18)
C7 Fe1 C13 122.86(18)
C11 Fe1 C13 67.71(19)
C14 Fe1 C6 159.44(19)
C10 Fe1 C6 41.03(16)
C15 Fe1 C6 122.65(18)
C9 Fe1 C6 68.66(16)
C7 Fe1 C6 41.02(15)
C11 Fe1 C6 107.55(17)
C13 Fe1 C6 158.61(17)
C14 Fe1 C8 122.47(19)
C10 Fe1 C8 68.56(17)
C15 Fe1 C8 158.55(18)
C9 Fe1 C8 40.81(16)
C7 Fe1 C8 40.59(16)
C11 Fe1 C8 159.69(17)
C13 Fe1 C8 107.85(18)
C6 Fe1 C8 68.93(16)
C14 Fe1 C12 67.23(17)
C10 Fe1 C12 159.21(18)
C15 Fe1 C12 67.80(18)
C9 Fe1 C12 159.40(18)
C7 Fe1 C12 108.45(17)
C11 Fe1 C12 40.50(17)
C13 Fe1 C12 39.73(17)
C6 Fe1 C12 123.19(16)
C8 Fe1 C12 123.49(18)
C25 Fe2 C17 164.57(19)
C25 Fe2 C18 151.4(2)
C17 Fe2 C18 40.74(18)
C25 Fe2 C19 116.1(2)
C17 Fe2 C19 68.6(2)
C18 Fe2 C19 40.5(2)
C25 Fe2 C22 69.7(2)
C17 Fe2 C22 109.0(2)
C18 Fe2 C22 129.7(2)
C19 Fe2 C22 167.4(2)
C25 Fe2 C21 41.70(19)
C17 Fe2 C21 127.8(2)
C18 Fe2 C21 166.4(2)
C19 Fe2 C21 151.5(2)
C22 Fe2 C21 39.73(19)
C25 Fe2 C20 104.9(2)
C17 Fe2 C20 68.7(2)
C18 Fe2 C20 67.9(2)
C19 Fe2 C20 40.06(18)
C22 Fe2 C20 151.82(18)
C21 Fe2 C20 118.1(2)
C25 Fe2 C16 125.42(19)
C17 Fe2 C16 40.69(17)
C18 Fe2 C16 68.38(18)
C19 Fe2 C16 68.57(18)
C22 Fe2 C16 118.26(18)
C21 Fe2 C16 107.34(19)
C20 Fe2 C16 41.31(16)
C25 Fe2 C24 42.15(19)
C17 Fe2 C24 152.7(2)
C18 Fe2 C24 119.1(2)
C19 Fe2 C24 108.4(2)
C22 Fe2 C24 67.7(2)
C21 Fe2 C24 68.2(2)
C20 Fe2 C24 127.5(2)
C16 Fe2 C24 165.64(19)
C25 Fe2 C23 70.1(2)
C17 Fe2 C23 119.5(2)
C18 Fe2 C23 109.7(2)
C19 Fe2 C23 129.0(2)
C22 Fe2 C23 40.39(18)
C21 Fe2 C23 67.6(2)
C20 Fe2 C23 165.64(19)
C16 Fe2 C23 152.38(19)
C24 Fe2 C23 40.11(19)
C32 Fe3 C31 40.9(2)
C32 Fe3 C27 107.21(19)
C31 Fe3 C27 125.0(2)
C32 Fe3 C30 157.4(2)
C31 Fe3 C30 122.24(19)
C27 Fe3 C30 68.26(16)
C32 Fe3 C26 120.73(19)
C31 Fe3 C26 107.54(19)
C27 Fe3 C26 40.96(16)
C30 Fe3 C26 41.23(15)
C32 Fe3 C33 40.65(19)
C31 Fe3 C33 68.1(2)
C27 Fe3 C33 121.19(18)
C30 Fe3 C33 160.85(18)
C26 Fe3 C33 156.41(18)
C32 Fe3 C35 68.28(19)
C31 Fe3 C35 40.3(2)
C27 Fe3 C35 162.00(19)
C30 Fe3 C35 108.78(17)
C26 Fe3 C35 125.07(18)
C33 Fe3 C35 67.54(18)
C32 Fe3 C28 123.5(2)
C31 Fe3 C28 161.0(2)
C27 Fe3 C28 40.39(16)
C30 Fe3 C28 68.33(17)
C26 Fe3 C28 69.04(17)
C33 Fe3 C28 107.16(19)
C35 Fe3 C28 156.68(19)
C32 Fe3 C29 160.7(2)
C31 Fe3 C29 157.1(2)
C27 Fe3 C29 68.04(17)
C30 Fe3 C29 40.20(17)
C26 Fe3 C29 68.85(17)
C33 Fe3 C29 124.38(19)
C35 Fe3 C29 121.99(18)
C28 Fe3 C29 40.79(17)
C32 Fe3 C34 68.1(2)
C31 Fe3 C34 67.6(2)
C27 Fe3 C34 156.35(18)
C30 Fe3 C34 125.04(17)
C26 Fe3 C34 161.66(17)
C33 Fe3 C34 40.13(18)
C35 Fe3 C34 39.89(18)
C28 Fe3 C34 121.45(19)
C29 Fe3 C34 108.31(19)

loop_
_geom_bond_atom_site_label_1
_geom_bond_atom_site_label_2
_geom_bond_distance
C1 N1 1.382(5)
C1 C2 1.386(5)
C1 C6 1.455(5)
C2 C3 1.383(5)
C2 H2 0.9300
C3 C4 1.363(5)
C3 C16 1.461(6)
C4 C5 1.347(5)
C4 H4 0.9300
C5 N1 1.391(5)
C5 C26 1.463(6)
C6 C10 1.429(6)
C6 C7 1.433(5)
C6 Fe1 2.047(4)
C7 C8 1.419(6)
C7 Fe1 2.042(4)
C7 H7 0.9300
C8 C9 1.426(6)
C8 Fe1 2.050(4)
C8 H8 0.9300
C9 C10 1.406(6)
C9 Fe1 2.041(4)
C9 H9 0.9300
C10 Fe1 2.029(4)
C10 H10 0.9300
C11 C15 1.403(6)
C11 C12 1.418(6)
C11 Fe1 2.042(4)
C11 H11 0.9300
C12 C13 1.393(6)
C12 Fe1 2.054(4)
C12 H12 0.9300
C13 C14 1.396(6)
C13 Fe1 2.046(4)
C13 H13 0.9300
C14 C15 1.418(7)
C14 Fe1 2.021(4)
C14 H14 0.9300
C15 Fe1 2.039(4)
C15 H15 0.9300
C16 C17 1.417(6)
C16 C20 1.443(6)
C16 Fe2 2.046(4)
C17 C18 1.415(6)
C17 Fe2 2.030(4)
C17 H17 0.9300
C18 C19 1.412(7)
C18 Fe2 2.036(5)
C18 H18 0.9300
C19 C20 1.399(6)
C19 Fe2 2.040(5)
C19 H19 0.9300
C20 Fe2 2.045(5)
C20 H20 0.9300
C21 C22 1.388(7)
C21 C25 1.435(7)
C21 Fe2 2.043(5)
C21 H21 0.9300
C22 C23 1.415(6)
C22 Fe2 2.042(5)
C22 H22 0.9300
C23 C24 1.409(7)
C23 Fe2 2.057(5)
C23 H23 0.9300
C24 C25 1.452(6)
C24 Fe2 2.051(5)
C24 H24 0.9300
C25 Fe2 1.984(5)
C25 H25 0.9300
C26 C27 1.427(5)
C26 C30 1.437(5)
C26 Fe3 2.045(4)
C27 C28 1.411(6)
C27 Fe3 2.034(4)
C27 H27 0.9300
C28 C29 1.431(6)
C28 Fe3 2.053(4)
C28 H28 0.9300
C29 C30 1.406(6)
C29 Fe3 2.054(4)
C29 H29 0.9300
C30 Fe3 2.038(4)
C30 H30 0.9300
C31 C35 1.407(7)
C31 C32 1.419(7)
C31 Fe3 2.033(4)
C31 H31 0.9300
C32 C33 1.415(7)
C32 Fe3 2.027(5)
C32 H32 0.9300
C33 C34 1.409(6)
C33 Fe3 2.046(5)
C33 H33 0.9300
C34 C35 1.401(6)
C34 Fe3 2.060(4)
C34 H34 0.9300
C35 Fe3 2.048(4)
C35 H35 0.9300

loop_
_geom_torsion_atom_site_label_1
_geom_torsion_atom_site_label_2
_geom_torsion_atom_site_label_3
_geom_torsion_atom_site_label_4
_geom_torsion
N1 C1 C2 C3 1.0(6)
C6 C1 C2 C3 -179.3(4)
C1 C2 C3 C4 -0.3(6)
C1 C2 C3 C16 178.3(4)
C2 C3 C4 C5 -0.6(6)
C16 C3 C4 C5 -179.3(4)
C3 C4 C5 N1 0.8(6)
C3 C4 C5 C26 -176.9(4)
N1 C1 C6 C10 8.8(6)
C2 C1 C6 C10 -170.8(4)
N1 C1 C6 C7 -169.6(4)
C2 C1 C6 C7 10.8(6)
N1 C1 C6 Fe1 -80.5(4)
C2 C1 C6 Fe1 99.8(4)
C10 C6 C7 C8 0.4(5)
C1 C6 C7 C8 179.0(4)
Fe1 C6 C7 C8 59.3(3)
C10 C6 C7 Fe1 -58.9(3)
C1 C6 C7 Fe1 119.7(4)
C6 C7 C8 C9 0.0(5)
Fe1 C7 C8 C9 59.1(3)
C6 C7 C8 Fe1 -59.1(3)
C7 C8 C9 C10 -0.3(5)
Fe1 C8 C9 C10 58.8(3)
C7 C8 C9 Fe1 -59.2(3)
C8 C9 C10 C6 0.6(5)
Fe1 C9 C10 C6 59.8(3)
C8 C9 C10 Fe1 -59.2(3)
C7 C6 C10 C9 -0.6(5)
C1 C6 C10 C9 -179.2(4)
Fe1 C6 C10 C9 -59.8(3)
C7 C6 C10 Fe1 59.2(3)
C1 C6 C10 Fe1 -119.4(4)
C15 C11 C12 C13 0.6(5)
Fe1 C11 C12 C13 -59.2(3)
C15 C11 C12 Fe1 59.7(3)
C11 C12 C13 C14 -0.1(5)
Fe1 C12 C13 C14 -59.0(3)
C11 C12 C13 Fe1 58.8(3)
C12 C13 C14 C15 -0.3(5)
Fe1 C13 C14 C15 -60.2(3)
C12 C13 C14 Fe1 59.9(3)
C12 C11 C15 C14 -0.8(5)
Fe1 C11 C15 C14 59.2(3)
C12 C11 C15 Fe1 -60.0(3)
C13 C14 C15 C11 0.7(5)
Fe1 C14 C15 C11 -60.0(3)
C13 C14 C15 Fe1 60.7(3)
C4 C3 C16 C17 176.8(4)
C2 C3 C16 C17 -1.9(7)
C4 C3 C16 C20 -0.2(7)
C2 C3 C16 C20 -178.9(4)
C4 C3 C16 Fe2 -91.2(5)
C2 C3 C16 Fe2 90.1(5)
C20 C16 C17 C18 0.6(5)
C3 C16 C17 C18 -176.8(4)
Fe2 C16 C17 C18 59.8(3)
C20 C16 C17 Fe2 -59.2(3)
C3 C16 C17 Fe2 123.3(4)
C16 C17 C18 C19 -0.8(5)
Fe2 C17 C18 C19 59.2(3)
C16 C17 C18 Fe2 -60.1(3)
C17 C18 C19 C20 0.7(6)
Fe2 C18 C19 C20 59.7(4)
C17 C18 C19 Fe2 -58.9(3)
C18 C19 C20 C16 -0.4(6)
Fe2 C19 C20 C16 58.9(3)
C18 C19 C20 Fe2 -59.3(4)
C17 C16 C20 C19 -0.2(5)
C3 C16 C20 C19 177.4(4)
Fe2 C16 C20 C19 -59.2(4)
C17 C16 C20 Fe2 59.0(3)
C3 C16 C20 Fe2 -123.5(4)
C25 C21 C22 C23 -4.4(6)
Fe2 C21 C22 C23 -59.9(3)
C25 C21 C22 Fe2 55.5(4)
C21 C22 C23 C24 0.4(6)
Fe2 C22 C23 C24 -59.3(3)
C21 C22 C23 Fe2 59.8(3)
C22 C23 C24 C25 3.6(6)
Fe2 C23 C24 C25 -55.4(4)
C22 C23 C24 Fe2 59.0(3)
C22 C21 C25 C24 6.4(6)
Fe2 C21 C25 C24 63.8(3)
C22 C21 C25 Fe2 -57.4(4)
C23 C24 C25 C21 -6.1(6)
Fe2 C24 C25 C21 -63.8(3)
C23 C24 C25 Fe2 57.7(4)
C4 C5 C26 C27 -24.9(6)
N1 C5 C26 C27 157.3(4)
C4 C5 C26 C30 153.4(4)
N1 C5 C26 C30 -24.4(6)
C4 C5 C26 Fe3 -114.8(4)
N1 C5 C26 Fe3 67.4(5)
C30 C26 C27 C28 0.3(5)
C5 C26 C27 C28 179.0(4)
Fe3 C26 C27 C28 -59.4(3)
C30 C26 C27 Fe3 59.7(3)
C5 C26 C27 Fe3 -121.7(4)
C26 C27 C28 C29 -0.5(5)
Fe3 C27 C28 C29 -59.5(3)
C26 C27 C28 Fe3 59.0(3)
C27 C28 C29 C30 0.4(5)
Fe3 C28 C29 C30 -58.7(3)
C27 C28 C29 Fe3 59.2(3)
C28 C29 C30 C26 -0.2(5)
Fe3 C29 C30 C26 -59.1(3)
C28 C29 C30 Fe3 58.9(3)
C27 C26 C30 C29 0.0(4)
C5 C26 C30 C29 -178.6(4)
Fe3 C26 C30 C29 59.7(3)
C27 C26 C30 Fe3 -59.7(3)
C5 C26 C30 Fe3 121.7(4)
C35 C31 C32 C33 0.7(5)
Fe3 C31 C32 C33 60.7(3)
C35 C31 C32 Fe3 -60.0(3)
C31 C32 C33 C34 -0.6(5)
Fe3 C32 C33 C34 59.7(3)
C31 C32 C33 Fe3 -60.3(3)
C32 C33 C34 C35 0.2(5)
Fe3 C33 C34 C35 59.0(3)
C32 C33 C34 Fe3 -58.8(3)
C33 C34 C35 C31 0.2(5)
Fe3 C34 C35 C31 59.1(3)
C33 C34 C35 Fe3 -58.9(3)
C32 C31 C35 C34 -0.6(5)
Fe3 C31 C35 C34 -59.9(3)
C32 C31 C35 Fe3 59.3(3)
C2 C1 N1 C5 -0.8(5)
C6 C1 N1 C5 179.5(3)
C4 C5 N1 C1 -0.1(6)
C26 C5 N1 C1 177.6(3)
C13 C14 Fe1 C10 163.2(3)
C15 C14 Fe1 C10 -77.7(3)
C13 C14 Fe1 C15 -119.1(4)
C13 C14 Fe1 C9 121.4(3)
C15 C14 Fe1 C9 -119.4(3)
C13 C14 Fe1 C7 45.5(6)
C15 C14 Fe1 C7 164.7(4)
C13 C14 Fe1 C11 -81.2(3)
C15 C14 Fe1 C11 37.9(3)
C15 C14 Fe1 C13 119.1(4)
C13 C14 Fe1 C6 -162.1(4)
C15 C14 Fe1 C6 -43.0(6)
C13 C14 Fe1 C8 79.0(3)
C15 C14 Fe1 C8 -161.9(3)
C13 C14 Fe1 C12 -37.3(3)
C15 C14 Fe1 C12 81.9(3)
C9 C10 Fe1 C14 -78.1(3)
C6 C10 Fe1 C14 162.3(3)
C9 C10 Fe1 C15 -120.2(3)
C6 C10 Fe1 C15 120.2(3)
C6 C10 Fe1 C9 -119.6(4)
C9 C10 Fe1 C7 81.3(3)
C6 C10 Fe1 C7 -38.4(2)
C9 C10 Fe1 C11 -161.5(3)
C6 C10 Fe1 C11 78.9(3)
C9 C10 Fe1 C13 -46.3(6)
C6 C10 Fe1 C13 -166.0(5)
C9 C10 Fe1 C6 119.6(4)
C9 C10 Fe1 C8 37.5(2)
C6 C10 Fe1 C8 -82.1(3)
C9 C10 Fe1 C12 167.0(5)
C6 C10 Fe1 C12 47.4(6)
C11 C15 Fe1 C14 118.2(4)
C11 C15 Fe1 C10 -120.6(3)
C14 C15 Fe1 C10 121.1(3)
C11 C15 Fe1 C9 -162.3(3)
C14 C15 Fe1 C9 79.5(3)
C11 C15 Fe1 C7 -45.6(6)
C14 C15 Fe1 C7 -163.8(4)
C14 C15 Fe1 C11 -118.2(4)
C11 C15 Fe1 C13 80.9(3)
C14 C15 Fe1 C13 -37.4(3)
C11 C15 Fe1 C6 -78.3(3)
C14 C15 Fe1 C6 163.5(2)
C11 C15 Fe1 C8 164.1(4)
C14 C15 Fe1 C8 45.9(6)
C11 C15 Fe1 C12 37.9(3)
C14 C15 Fe1 C12 -80.4(3)
C10 C9 Fe1 C14 120.7(3)
C8 C9 Fe1 C14 -119.4(3)
C8 C9 Fe1 C10 119.8(3)
C10 C9 Fe1 C15 78.2(3)
C8 C9 Fe1 C15 -162.0(3)
C10 C9 Fe1 C7 -82.0(3)
C8 C9 Fe1 C7 37.8(2)
C10 C9 Fe1 C11 46.1(6)
C8 C9 Fe1 C11 166.0(4)
C10 C9 Fe1 C13 162.1(2)
C8 C9 Fe1 C13 -78.1(3)
C10 C9 Fe1 C6 -37.8(2)
C8 C9 Fe1 C6 82.1(3)
C10 C9 Fe1 C8 -119.8(3)
C10 C9 Fe1 C12 -166.9(4)
C8 C9 Fe1 C12 -47.0(6)
C8 C7 Fe1 C14 45.7(5)
C6 C7 Fe1 C14 165.6(4)
C8 C7 Fe1 C10 -81.6(2)
C6 C7 Fe1 C10 38.4(2)
C8 C7 Fe1 C15 -163.8(5)
C6 C7 Fe1 C15 -43.8(6)
C8 C7 Fe1 C9 -38.0(2)
C6 C7 Fe1 C9 82.0(2)
C8 C7 Fe1 C11 162.5(2)
C6 C7 Fe1 C11 -77.6(3)
C8 C7 Fe1 C13 78.9(3)
C6 C7 Fe1 C13 -161.2(2)
C8 C7 Fe1 C6 -120.0(3)
C6 C7 Fe1 C8 120.0(3)
C8 C7 Fe1 C12 120.3(3)
C6 C7 Fe1 C12 -119.7(2)
C15 C11 Fe1 C14 -38.5(3)
C12 C11 Fe1 C14 80.4(3)
C15 C11 Fe1 C10 77.7(3)
C12 C11 Fe1 C10 -163.4(3)
C12 C11 Fe1 C15 118.9(4)
C15 C11 Fe1 C9 43.9(6)
C12 C11 Fe1 C9 162.8(4)
C15 C11 Fe1 C7 162.4(3)
C12 C11 Fe1 C7 -78.7(3)
C15 C11 Fe1 C13 -82.1(3)
C12 C11 Fe1 C13 36.9(3)
C15 C11 Fe1 C6 120.2(3)
C12 C11 Fe1 C6 -120.9(3)
C15 C11 Fe1 C8 -163.2(4)
C12 C11 Fe1 C8 -44.3(6)
C15 C11 Fe1 C12 -118.9(4)
C12 C13 Fe1 C14 -119.2(4)
C12 C13 Fe1 C10 -162.2(4)
C14 C13 Fe1 C10 -43.1(6)
C12 C13 Fe1 C15 -81.1(3)
C14 C13 Fe1 C15 38.0(3)
C12 C13 Fe1 C9 163.5(3)
C14 C13 Fe1 C9 -77.3(3)
C12 C13 Fe1 C7 79.2(3)
C14 C13 Fe1 C7 -161.7(3)
C12 C13 Fe1 C11 -37.6(3)
C14 C13 Fe1 C11 81.6(3)
C12 C13 Fe1 C6 43.6(6)
C14 C13 Fe1 C6 162.8(4)
C12 C13 Fe1 C8 121.3(3)
C14 C13 Fe1 C8 -119.5(3)
C14 C13 Fe1 C12 119.2(4)
C10 C6 Fe1 C14 -46.5(6)
C7 C6 Fe1 C14 -164.8(5)
C1 C6 Fe1 C14 75.0(6)
C7 C6 Fe1 C10 -118.3(3)
C1 C6 Fe1 C10 121.5(4)
C10 C6 Fe1 C15 -78.5(3)
C7 C6 Fe1 C15 163.2(2)
C1 C6 Fe1 C15 43.0(4)
C10 C6 Fe1 C9 37.2(2)
C7 C6 Fe1 C9 -81.1(3)
C1 C6 Fe1 C9 158.8(4)
C10 C6 Fe1 C7 118.3(3)
C1 C6 Fe1 C7 -120.2(4)
C10 C6 Fe1 C11 -120.1(3)
C7 C6 Fe1 C11 121.6(2)
C1 C6 Fe1 C11 1.5(4)
C10 C6 Fe1 C13 166.4(4)
C7 C6 Fe1 C13 48.1(6)
C1 C6 Fe1 C13 -72.1(6)
C10 C6 Fe1 C8 81.1(3)
C7 C6 Fe1 C8 -37.2(2)
C1 C6 Fe1 C8 -157.3(4)
C10 C6 Fe1 C12 -161.8(3)
C7 C6 Fe1 C12 79.9(3)
C1 C6 Fe1 C12 -40.3(4)
C7 C8 Fe1 C14 -161.7(2)
C9 C8 Fe1 C14 79.4(3)
C7 C8 Fe1 C10 81.7(2)
C9 C8 Fe1 C10 -37.2(2)
C7 C8 Fe1 C15 164.5(5)
C9 C8 Fe1 C15 45.6(6)
C7 C8 Fe1 C9 118.9(3)
C9 C8 Fe1 C7 -118.9(3)
C7 C8 Fe1 C11 -46.2(6)
C9 C8 Fe1 C11 -165.0(5)
C7 C8 Fe1 C13 -120.0(2)
C9 C8 Fe1 C13 121.1(3)
C7 C8 Fe1 C6 37.5(2)
C9 C8 Fe1 C6 -81.3(2)
C7 C8 Fe1 C12 -79.1(3)
C9 C8 Fe1 C12 162.0(2)
C13 C12 Fe1 C14 37.6(3)
C11 C12 Fe1 C14 -82.0(3)
C13 C12 Fe1 C10 162.3(4)
C11 C12 Fe1 C10 42.6(6)
C13 C12 Fe1 C15 82.1(3)
C11 C12 Fe1 C15 -37.6(3)
C13 C12 Fe1 C9 -42.2(6)
C11 C12 Fe1 C9 -161.9(5)
C13 C12 Fe1 C7 -119.6(3)
C11 C12 Fe1 C7 120.8(3)
C13 C12 Fe1 C11 119.7(4)
C11 C12 Fe1 C13 -119.7(4)
C13 C12 Fe1 C6 -162.5(3)
C11 C12 Fe1 C6 77.8(3)
C13 C12 Fe1 C8 -77.2(3)
C11 C12 Fe1 C8 163.1(3)
C21 C25 Fe2 C17 -52.6(9)
C24 C25 Fe2 C17 -166.7(7)
C21 C25 Fe2 C18 173.3(4)
C24 C25 Fe2 C18 59.2(6)
C21 C25 Fe2 C19 -157.0(3)
C24 C25 Fe2 C19 88.9(3)
C21 C25 Fe2 C22 35.2(3)
C24 C25 Fe2 C22 -78.8(3)
C24 C25 Fe2 C21 -114.1(5)
C21 C25 Fe2 C20 -115.7(3)
C24 C25 Fe2 C20 130.2(3)
C21 C25 Fe2 C16 -75.6(4)
C24 C25 Fe2 C16 170.3(3)
C21 C25 Fe2 C24 114.1(5)
C21 C25 Fe2 C23 78.4(3)
C24 C25 Fe2 C23 -35.7(3)
C18 C17 Fe2 C25 -148.2(8)
C16 C17 Fe2 C25 -29.2(9)
C16 C17 Fe2 C18 119.0(4)
C18 C17 Fe2 C19 -37.3(3)
C16 C17 Fe2 C19 81.6(3)
C18 C17 Fe2 C22 129.5(3)
C16 C17 Fe2 C22 -111.6(3)
C18 C17 Fe2 C21 169.8(3)
C16 C17 Fe2 C21 -71.2(4)
C18 C17 Fe2 C20 -80.5(3)
C16 C17 Fe2 C20 38.5(3)
C18 C17 Fe2 C16 -119.0(4)
C18 C17 Fe2 C24 51.4(6)
C16 C17 Fe2 C24 170.4(4)
C18 C17 Fe2 C23 86.4(3)
C16 C17 Fe2 C23 -154.6(3)
C19 C18 Fe2 C25 43.2(6)
C17 C18 Fe2 C25 163.0(4)
C19 C18 Fe2 C17 -119.7(4)
C17 C18 Fe2 C19 119.7(4)
C19 C18 Fe2 C22 168.7(3)
C17 C18 Fe2 C22 -71.6(4)
C19 C18 Fe2 C21 -156.0(8)
C17 C18 Fe2 C21 -36.3(10)
C19 C18 Fe2 C20 -37.2(3)
C17 C18 Fe2 C20 82.5(3)
C19 C18 Fe2 C16 -81.9(3)
C17 C18 Fe2 C16 37.8(3)
C19 C18 Fe2 C24 84.5(3)
C17 C18 Fe2 C24 -155.7(3)
C19 C18 Fe2 C23 127.6(3)
C17 C18 Fe2 C23 -112.7(3)
C20 C19 Fe2 C25 82.0(3)
C18 C19 Fe2 C25 -158.6(3)
C20 C19 Fe2 C17 -81.9(3)
C18 C19 Fe2 C17 37.5(3)
C20 C19 Fe2 C18 -119.4(4)
C20 C19 Fe2 C22 -163.2(9)
C18 C19 Fe2 C22 -43.8(11)
C20 C19 Fe2 C21 49.0(5)
C18 C19 Fe2 C21 168.4(4)
C18 C19 Fe2 C20 119.4(4)
C20 C19 Fe2 C16 -38.1(3)
C18 C19 Fe2 C16 81.4(3)
C20 C19 Fe2 C24 127.0(3)
C18 C19 Fe2 C24 -113.6(3)
C20 C19 Fe2 C23 166.8(3)
C18 C19 Fe2 C23 -73.8(4)
C21 C22 Fe2 C25 -36.9(3)
C23 C22 Fe2 C25 82.8(3)
C21 C22 Fe2 C17 126.8(3)
C23 C22 Fe2 C17 -113.5(3)
C21 C22 Fe2 C18 167.7(3)
C23 C22 Fe2 C18 -72.6(4)
C21 C22 Fe2 C19 -156.5(9)
C23 C22 Fe2 C19 -36.8(11)
C23 C22 Fe2 C21 119.7(5)
C21 C22 Fe2 C20 46.6(6)
C23 C22 Fe2 C20 166.4(4)
C21 C22 Fe2 C16 83.3(3)
C23 C22 Fe2 C16 -157.0(3)
C21 C22 Fe2 C24 -82.3(3)
C23 C22 Fe2 C24 37.5(3)
C21 C22 Fe2 C23 -119.7(5)
C22 C21 Fe2 C25 122.2(5)
C22 C21 Fe2 C17 -73.3(4)
C25 C21 Fe2 C17 164.5(3)
C22 C21 Fe2 C18 -44.1(10)
C25 C21 Fe2 C18 -166.3(8)
C22 C21 Fe2 C19 169.5(4)
C25 C21 Fe2 C19 47.3(6)
C25 C21 Fe2 C22 -122.2(5)
C22 C21 Fe2 C20 -157.1(3)
C25 C21 Fe2 C20 80.7(3)
C22 C21 Fe2 C16 -113.6(3)
C25 C21 Fe2 C16 124.2(3)
C22 C21 Fe2 C24 80.9(3)
C25 C21 Fe2 C24 -41.3(3)
C22 C21 Fe2 C23 37.5(3)
C25 C21 Fe2 C23 -84.7(3)
C19 C20 Fe2 C25 -113.1(3)
C16 C20 Fe2 C25 127.3(3)
C19 C20 Fe2 C17 81.7(3)
C16 C20 Fe2 C17 -37.9(3)
C19 C20 Fe2 C18 37.7(3)
C16 C20 Fe2 C18 -81.9(3)
C16 C20 Fe2 C19 -119.6(4)
C19 C20 Fe2 C22 172.3(4)
C16 C20 Fe2 C22 52.8(5)
C19 C20 Fe2 C21 -155.9(3)
C16 C20 Fe2 C21 84.5(3)
C19 C20 Fe2 C16 119.6(4)
C19 C20 Fe2 C24 -72.8(4)
C16 C20 Fe2 C24 167.6(3)
C19 C20 Fe2 C23 -45.7(9)
C16 C20 Fe2 C23 -165.2(7)
C17 C16 Fe2 C25 170.8(3)
C20 C16 Fe2 C25 -70.6(3)
C3 C16 Fe2 C25 49.1(5)
C20 C16 Fe2 C17 118.6(4)
C3 C16 Fe2 C17 -121.7(5)
C17 C16 Fe2 C18 -37.9(3)
C20 C16 Fe2 C18 80.7(3)
C3 C16 Fe2 C18 -159.6(4)
C17 C16 Fe2 C19 -81.6(3)
C20 C16 Fe2 C19 37.0(3)
C3 C16 Fe2 C19 156.7(4)
C17 C16 Fe2 C22 86.7(3)
C20 C16 Fe2 C22 -154.7(3)
C3 C16 Fe2 C22 -35.0(4)
C17 C16 Fe2 C21 128.4(3)
C20 C16 Fe2 C21 -113.0(3)
C3 C16 Fe2 C21 6.7(4)
C17 C16 Fe2 C20 -118.6(4)
C3 C16 Fe2 C20 119.7(5)
C17 C16 Fe2 C24 -162.0(7)
C20 C16 Fe2 C24 -43.5(9)
C3 C16 Fe2 C24 76.3(9)
C17 C16 Fe2 C23 53.6(5)
C20 C16 Fe2 C23 172.2(4)
C3 C16 Fe2 C23 -68.1(6)
C23 C24 Fe2 C25 -121.6(4)
C23 C24 Fe2 C17 50.8(6)
C25 C24 Fe2 C17 172.4(4)
C23 C24 Fe2 C18 86.5(3)
C25 C24 Fe2 C18 -151.9(3)
C23 C24 Fe2 C19 129.5(3)
C25 C24 Fe2 C19 -108.9(3)
C23 C24 Fe2 C22 -37.7(3)
C25 C24 Fe2 C22 83.9(3)
C23 C24 Fe2 C21 -80.7(3)
C25 C24 Fe2 C21 40.9(3)
C23 C24 Fe2 C20 169.9(3)
C25 C24 Fe2 C20 -68.5(4)
C23 C24 Fe2 C16 -155.2(7)
C25 C24 Fe2 C16 -33.6(9)
C25 C24 Fe2 C23 121.6(4)
C24 C23 Fe2 C25 37.4(3)
C22 C23 Fe2 C25 -81.7(3)
C24 C23 Fe2 C17 -155.9(3)
C22 C23 Fe2 C17 85.0(3)
C24 C23 Fe2 C18 -112.1(3)
C22 C23 Fe2 C18 128.8(3)
C24 C23 Fe2 C19 -70.6(4)
C22 C23 Fe2 C19 170.3(3)
C24 C23 Fe2 C22 119.1(4)
C24 C23 Fe2 C21 82.2(3)
C22 C23 Fe2 C21 -36.9(3)
C24 C23 Fe2 C20 -34.2(9)
C22 C23 Fe2 C20 -153.3(8)
C24 C23 Fe2 C16 167.0(4)
C22 C23 Fe2 C16 47.9(5)
C22 C23 Fe2 C24 -119.1(4)
C33 C32 Fe3 C31 -117.9(4)
C33 C32 Fe3 C27 118.1(3)
C31 C32 Fe3 C27 -124.0(3)
C33 C32 Fe3 C30 -167.2(4)
C31 C32 Fe3 C30 -49.3(6)
C33 C32 Fe3 C26 160.8(3)
C31 C32 Fe3 C26 -81.3(3)
C31 C32 Fe3 C33 117.9(4)
C33 C32 Fe3 C35 -80.4(3)
C31 C32 Fe3 C35 37.5(3)
C33 C32 Fe3 C28 76.8(3)
C31 C32 Fe3 C28 -165.3(3)
C33 C32 Fe3 C29 45.6(7)
C31 C32 Fe3 C29 163.5(5)
C33 C32 Fe3 C34 -37.3(3)
C31 C32 Fe3 C34 80.6(3)
C35 C31 Fe3 C32 119.1(4)
C35 C31 Fe3 C27 -165.8(3)
C32 C31 Fe3 C27 75.2(3)
C35 C31 Fe3 C30 -81.1(3)
C32 C31 Fe3 C30 159.8(3)
C35 C31 Fe3 C26 -124.0(3)
C32 C31 Fe3 C26 117.0(3)
C35 C31 Fe3 C33 80.7(3)
C32 C31 Fe3 C33 -38.4(3)
C32 C31 Fe3 C35 -119.1(4)
C35 C31 Fe3 C28 159.6(5)
C32 C31 Fe3 C28 40.5(7)
C35 C31 Fe3 C29 -46.9(6)
C32 C31 Fe3 C29 -166.0(4)
C35 C31 Fe3 C34 37.2(3)
C32 C31 Fe3 C34 -81.9(3)
C28 C27 Fe3 C32 -121.9(3)
C26 C27 Fe3 C32 117.3(3)
C28 C27 Fe3 C31 -163.4(3)
C26 C27 Fe3 C31 75.8(3)
C28 C27 Fe3 C30 81.7(3)
C26 C27 Fe3 C30 -39.1(2)
C28 C27 Fe3 C26 120.8(4)
C28 C27 Fe3 C33 -79.7(3)
C26 C27 Fe3 C33 159.5(2)
C28 C27 Fe3 C35 165.6(5)
C26 C27 Fe3 C35 44.8(7)
C26 C27 Fe3 C28 -120.8(4)
C28 C27 Fe3 C29 38.2(3)
C26 C27 Fe3 C29 -82.6(3)
C28 C27 Fe3 C34 -47.4(5)
C26 C27 Fe3 C34 -168.2(4)
C29 C30 Fe3 C32 -163.9(5)
C26 C30 Fe3 C32 -43.7(6)
C29 C30 Fe3 C31 160.2(3)
C26 C30 Fe3 C31 -79.7(3)
C29 C30 Fe3 C27 -81.3(3)
C26 C30 Fe3 C27 38.9(2)
C29 C30 Fe3 C26 -120.1(3)
C29 C30 Fe3 C33 42.2(6)
C26 C30 Fe3 C33 162.3(5)
C29 C30 Fe3 C35 117.7(3)
C26 C30 Fe3 C35 -122.2(2)
C29 C30 Fe3 C28 -37.6(2)
C26 C30 Fe3 C28 82.5(3)
C26 C30 Fe3 C29 120.1(3)
C29 C30 Fe3 C34 76.4(3)
C26 C30 Fe3 C34 -163.5(2)
C27 C26 Fe3 C32 -80.8(3)
C30 C26 Fe3 C32 162.0(3)
C5 C26 Fe3 C32 39.0(4)
C27 C26 Fe3 C31 -123.6(3)
C30 C26 Fe3 C31 119.2(3)
C5 C26 Fe3 C31 -3.7(4)
C30 C26 Fe3 C27 -117.2(3)
C5 C26 Fe3 C27 119.8(4)
C27 C26 Fe3 C30 117.2(3)
C5 C26 Fe3 C30 -123.0(4)
C27 C26 Fe3 C33 -48.4(5)
C30 C26 Fe3 C33 -165.6(4)
C5 C26 Fe3 C33 71.4(6)
C27 C26 Fe3 C35 -164.6(3)
C30 C26 Fe3 C35 78.2(3)
C5 C26 Fe3 C35 -44.7(4)
C27 C26 Fe3 C28 36.6(2)
C30 C26 Fe3 C28 -80.6(3)
C5 C26 Fe3 C28 156.4(4)
C27 C26 Fe3 C29 80.4(3)
C30 C26 Fe3 C29 -36.8(2)
C5 C26 Fe3 C29 -159.7(4)
C27 C26 Fe3 C34 164.9(5)
C30 C26 Fe3 C34 47.7(6)
C5 C26 Fe3 C34 -75.3(7)
C34 C33 Fe3 C32 -119.4(4)
C34 C33 Fe3 C31 -80.8(3)
C32 C33 Fe3 C31 38.6(3)
C34 C33 Fe3 C27 160.6(3)
C32 C33 Fe3 C27 -80.0(3)
C34 C33 Fe3 C30 45.5(6)
C32 C33 Fe3 C30 165.0(5)
C34 C33 Fe3 C26 -164.5(4)
C32 C33 Fe3 C26 -45.0(6)
C34 C33 Fe3 C35 -37.1(3)
C32 C33 Fe3 C35 82.3(3)
C34 C33 Fe3 C28 118.7(3)
C32 C33 Fe3 C28 -121.8(3)
C34 C33 Fe3 C29 77.2(3)
C32 C33 Fe3 C29 -163.3(3)
C32 C33 Fe3 C34 119.4(4)
C34 C35 Fe3 C32 81.3(3)
C31 C35 Fe3 C32 -38.0(3)
C34 C35 Fe3 C31 119.4(4)
C34 C35 Fe3 C27 160.1(5)
C31 C35 Fe3 C27 40.7(7)
C34 C35 Fe3 C30 -122.6(3)
C31 C35 Fe3 C30 118.0(3)
C34 C35 Fe3 C26 -165.6(3)
C31 C35 Fe3 C26 75.1(3)
C34 C35 Fe3 C33 37.3(3)
C31 C35 Fe3 C33 -82.1(3)
C34 C35 Fe3 C28 -43.9(6)
C31 C35 Fe3 C28 -163.3(4)
C34 C35 Fe3 C29 -80.2(3)
C31 C35 Fe3 C29 160.4(3)
C31 C35 Fe3 C34 -119.4(4)
C27 C28 Fe3 C32 76.7(3)
C29 C28 Fe3 C32 -164.7(3)
C27 C28 Fe3 C31 46.0(7)
C29 C28 Fe3 C31 164.6(5)
C29 C28 Fe3 C27 118.6(4)
C27 C28 Fe3 C30 -81.5(3)
C29 C28 Fe3 C30 37.1(3)
C27 C28 Fe3 C26 -37.1(2)
C29 C28 Fe3 C26 81.5(3)
C27 C28 Fe3 C33 118.3(3)
C29 C28 Fe3 C33 -123.1(3)
C27 C28 Fe3 C35 -168.8(4)
C29 C28 Fe3 C35 -50.2(6)
C27 C28 Fe3 C29 -118.6(4)
C27 C28 Fe3 C34 159.7(3)
C29 C28 Fe3 C34 -81.7(3)
C30 C29 Fe3 C32 161.2(5)
C28 C29 Fe3 C32 41.5(7)
C30 C29 Fe3 C31 -47.4(6)
C28 C29 Fe3 C31 -167.1(5)
C30 C29 Fe3 C27 81.9(3)
C28 C29 Fe3 C27 -37.8(3)
C28 C29 Fe3 C30 -119.7(4)
C30 C29 Fe3 C26 37.7(2)
C28 C29 Fe3 C26 -82.0(3)
C30 C29 Fe3 C33 -164.5(2)
C28 C29 Fe3 C33 75.8(3)
C30 C29 Fe3 C35 -81.3(3)
C28 C29 Fe3 C35 159.0(3)
C30 C29 Fe3 C28 119.7(4)
C30 C29 Fe3 C34 -123.0(3)
C28 C29 Fe3 C34 117.2(3)
C35 C34 Fe3 C32 -81.9(3)
C33 C34 Fe3 C32 37.7(3)
C35 C34 Fe3 C31 -37.6(3)
C33 C34 Fe3 C31 82.1(3)
C35 C34 Fe3 C27 -164.8(4)
C33 C34 Fe3 C27 -45.1(6)
C35 C34 Fe3 C30 76.9(3)
C33 C34 Fe3 C30 -163.4(3)
C35 C34 Fe3 C26 40.4(7)
C33 C34 Fe3 C26 160.1(5)
C35 C34 Fe3 C33 -119.7(4)
C33 C34 Fe3 C35 119.7(4)
C35 C34 Fe3 C28 161.2(3)
C33 C34 Fe3 C28 -79.1(3)
C35 C34 Fe3 C29 118.3(3)
C33 C34 Fe3 C29 -122.0(3)
